data_4074321
loop_
_publ_author_name
'Jantzi, Kevin L.'
'Guzei, Ilia A.'
'Reich, Hans J.'

_publ_section_title
;
 Solution and Solid-State Structures of Lithiated Phenyloxazolines
;
_journal_issue 22
_journal_name_full Organometallics
_journal_page_first 5390
_journal_paper_doi 10.1021/om060551j
_journal_volume 25
_journal_year 2006
_chemical_formula_sum 'C38 H56 Li2 N2 O4'
_chemical_formula_weight 618.73
_chemical_name_systematic
; 
 ? 
;
_space_group_IT_number 2
_symmetry_space_group_name_Hall '-P 1'
_symmetry_space_group_name_H-M 'P -1'
_atom_sites_solution_hydrogens geom
_atom_sites_solution_primary direct
_atom_sites_solution_secondary difmap
_audit_creation_method SHELXL-97
_cell_angle_alpha 108.8360(10)
_cell_angle_beta 90.4050(10)
_cell_angle_gamma 115.6920(10)
_cell_formula_units_Z 2
_cell_length_a 11.3874(8)
_cell_length_b 12.8331(9)
_cell_length_c 15.1799(10)
_cell_measurement_temperature 100(2)
_cell_volume 1863.6(2)
_computing_structure_refinement 'SHELXL-97 (Sheldrick, 1997)'
_computing_structure_solution 'SHELXS-97 (Sheldrick, 1990)'
_diffrn_ambient_temperature 100(2)
_diffrn_measured_fraction_theta_full 0.997
_diffrn_measured_fraction_theta_max 0.997
_diffrn_radiation_monochromator graphite
_diffrn_radiation_source 'fine-focus sealed tube'
_diffrn_radiation_type MoK\a
_diffrn_radiation_wavelength 0.71073
_diffrn_reflns_av_R_equivalents 0.0315
_diffrn_reflns_av_sigmaI/netI 0.0426
_diffrn_reflns_limit_h_max 13
_diffrn_reflns_limit_h_min -13
_diffrn_reflns_limit_k_max 14
_diffrn_reflns_limit_k_min -15
_diffrn_reflns_limit_l_max 17
_diffrn_reflns_limit_l_min -18
_diffrn_reflns_number 13893
_diffrn_reflns_theta_full 25.00
_diffrn_reflns_theta_max 25.00
_diffrn_reflns_theta_min 2.01
_exptl_absorpt_coefficient_mu 0.069
_exptl_absorpt_correction_T_max 0.9708
_exptl_absorpt_correction_T_min 0.9675
_exptl_crystal_density_diffrn 1.103
_exptl_crystal_density_method 'not measured'
_exptl_crystal_F_000 672
_exptl_crystal_size_max 0.48
_exptl_crystal_size_mid 0.44
_exptl_crystal_size_min 0.43
_refine_diff_density_max 0.277
_refine_diff_density_min -0.324
_refine_diff_density_rms 0.045
_refine_ls_extinction_method none
_refine_ls_goodness_of_fit_ref 1.055
_refine_ls_hydrogen_treatment mixed
_refine_ls_matrix_type full
_refine_ls_number_parameters 436
_refine_ls_number_reflns 6564
_refine_ls_number_restraints 0
_refine_ls_restrained_S_all 1.055
_refine_ls_R_factor_all 0.0528
_refine_ls_R_factor_gt 0.0467
_refine_ls_shift/su_max 0.000
_refine_ls_shift/su_mean 0.000
_refine_ls_structure_factor_coef Fsqd
_refine_ls_weighting_details 'calc w=1/[\s^2^(Fo^2^)+(0.0764P)^2^+0.4952P] where P=(Fo^2^+2Fc^2^)/3'
_refine_ls_weighting_scheme calc
_refine_ls_wR_factor_gt 0.1313
_refine_ls_wR_factor_ref 0.1356
_reflns_number_gt 5747
_reflns_number_total 6564
_reflns_threshold_expression >2sigma(I)
_cod_data_source_file om060551jsi20060615_123945.cif
_cod_data_source_block rei04
_cod_database_code 4074321

loop_
_symmetry_equiv_pos_as_xyz
'x, y, z'
'-x, -y, -z'

loop_
_atom_site_label
_atom_site_type_symbol
_atom_site_fract_x
_atom_site_fract_y
_atom_site_fract_z
_atom_site_U_iso_or_equiv
_atom_site_adp_type
_atom_site_occupancy
_atom_site_symmetry_multiplicity
_atom_site_calc_flag
_atom_site_refinement_flags
_atom_site_disorder_assembly
_atom_site_disorder_group
O1 O 0.49878(10) 0.57559(10) 0.22665(7) 0.0268(2) Uani 1 1 d . . .
O2 O 0.50927(10) 0.27780(9) 0.38520(7) 0.0280(2) Uani 1 1 d . . .
O3 O -0.00256(10) 0.57520(9) 0.31361(7) 0.0262(2) Uani 1 1 d . . .
O4 O 0.02388(11) 0.28630(10) -0.00380(7) 0.0295(3) Uani 1 1 d . B .
N1 N 0.40847(11) 0.44949(10) 0.30844(8) 0.0199(3) Uani 1 1 d . . .
N2 N -0.09088(11) 0.45140(10) 0.16110(8) 0.0196(3) Uani 1 1 d . . .
Li1 Li 0.4656(2) 0.4183(2) 0.42296(16) 0.0229(5) Uani 1 1 d . . .
Li2 Li -0.0302(2) 0.4201(2) 0.03284(16) 0.0226(5) Uani 1 1 d . . .
C1 C 0.28420(17) 0.26385(14) 0.16640(11) 0.0333(4) Uani 1 1 d . . .
H1A H 0.2191 0.2288 0.1090 0.050 Uiso 1 1 calc R . .
H1B H 0.2510 0.2125 0.2051 0.050 Uiso 1 1 calc R . .
H1C H 0.3677 0.2658 0.1491 0.050 Uiso 1 1 calc R . .
C2 C 0.17881(15) 0.39529(16) 0.24978(11) 0.0321(4) Uani 1 1 d . . .
H2A H 0.1969 0.4791 0.2908 0.048 Uiso 1 1 calc R . .
H2B H 0.1401 0.3380 0.2835 0.048 Uiso 1 1 calc R . .
H2C H 0.1167 0.3686 0.1926 0.048 Uiso 1 1 calc R . .
C3 C 0.30741(13) 0.39557(13) 0.22252(9) 0.0221(3) Uani 1 1 d . . .
C4 C 0.37189(14) 0.48420(14) 0.16866(10) 0.0255(3) Uani 1 1 d . . .
H4A H 0.3830 0.4388 0.1055 0.031 Uiso 1 1 calc R . .
H4B H 0.3170 0.5240 0.1608 0.031 Uiso 1 1 calc R . .
C5 C 0.50703(13) 0.54498(13) 0.30378(9) 0.0191(3) Uani 1 1 d . . .
C6 C 0.63233(13) 0.62242(12) 0.37180(9) 0.0191(3) Uani 1 1 d . . .
C7 C 0.64192(13) 0.59925(12) 0.45643(9) 0.0191(3) Uani 1 1 d . . .
C8 C 0.76965(13) 0.67083(12) 0.51073(9) 0.0194(3) Uani 1 1 d . . .
H8 H 0.7824 0.6601 0.5685 0.023 Uiso 1 1 calc R . .
C9 C 0.88050(13) 0.75685(12) 0.48779(9) 0.0192(3) Uani 1 1 d . . .
C10 C 0.86153(14) 0.77555(12) 0.40418(10) 0.0213(3) Uani 1 1 d . . .
H10 H 0.9334 0.8339 0.3866 0.026 Uiso 1 1 calc R . .
C11 C 0.73822(14) 0.70926(13) 0.34685(10) 0.0218(3) Uani 1 1 d . . .
H11 H 0.7257 0.7229 0.2904 0.026 Uiso 1 1 calc R . .
C12 C 1.01542(13) 0.82575(13) 0.55273(10) 0.0217(3) Uani 1 1 d . . .
C13 C 1.05712(14) 0.73152(14) 0.56508(10) 0.0254(3) Uani 1 1 d . . .
H13A H 1.0693 0.6841 0.5040 0.038 Uiso 1 1 calc R . .
H13B H 0.9883 0.6748 0.5892 0.038 Uiso 1 1 calc R . .
H13C H 1.1404 0.7756 0.6099 0.038 Uiso 1 1 calc R . .
C14 C 1.00309(14) 0.90499(14) 0.64966(10) 0.0263(3) Uani 1 1 d . . .
H14A H 1.0892 0.9513 0.6915 0.039 Uiso 1 1 calc R . .
H14B H 0.9383 0.8508 0.6777 0.039 Uiso 1 1 calc R . .
H14C H 0.9739 0.9632 0.6414 0.039 Uiso 1 1 calc R . .
C15 C 1.12474(14) 0.91093(14) 0.51357(10) 0.0264(3) Uani 1 1 d . . .
H15A H 1.1319 0.8619 0.4512 0.040 Uiso 1 1 calc R . .
H15B H 1.2091 0.9505 0.5565 0.040 Uiso 1 1 calc R . .
H15C H 1.1031 0.9748 0.5080 0.040 Uiso 1 1 calc R . .
C16 C 0.60353(17) 0.29264(17) 0.45829(14) 0.0410(4) Uani 1 1 d . . .
H16A H 0.6200 0.3654 0.5153 0.049 Uiso 1 1 calc R . .
H16B H 0.6885 0.3056 0.4360 0.049 Uiso 1 1 calc R . .
C17 C 0.5462(2) 0.1777(2) 0.48058(15) 0.0564(5) Uani 1 1 d . . .
H17A H 0.5573 0.1977 0.5498 0.068 Uiso 1 1 calc R . .
H17B H 0.5890 0.1249 0.4524 0.068 Uiso 1 1 calc R . .
C18 C 0.40155(19) 0.11326(16) 0.43744(14) 0.0442(5) Uani 1 1 d . . .
H18A H 0.3645 0.0220 0.4169 0.053 Uiso 1 1 calc R . .
H18B H 0.3492 0.1411 0.4823 0.053 Uiso 1 1 calc R . .
C19 C 0.40480(17) 0.15347(15) 0.35454(12) 0.0377(4) Uani 1 1 d . . .
H19A H 0.4228 0.0990 0.2994 0.045 Uiso 1 1 calc R . .
H19B H 0.3194 0.1506 0.3368 0.045 Uiso 1 1 calc R . .
C20 C -0.21393(16) 0.26250(14) 0.19655(11) 0.0299(3) Uani 1 1 d . . .
H20A H -0.2461 0.2130 0.1290 0.045 Uiso 1 1 calc R . .
H20B H -0.2795 0.2252 0.2330 0.045 Uiso 1 1 calc R . .
H20C H -0.1303 0.2646 0.2156 0.045 Uiso 1 1 calc R . .
C21 C -0.32125(15) 0.39329(16) 0.18696(10) 0.0316(4) Uani 1 1 d . . .
H21A H -0.3038 0.4772 0.1927 0.047 Uiso 1 1 calc R . .
H21B H -0.3833 0.3655 0.2287 0.047 Uiso 1 1 calc R . .
H21C H -0.3598 0.3367 0.1214 0.047 Uiso 1 1 calc R . .
C22 C -0.19190(13) 0.39406(13) 0.21517(9) 0.0214(3) Uani 1 1 d . . .
C23 C -0.12872(14) 0.48046(13) 0.31886(9) 0.0225(3) Uani 1 1 d . . .
H23A H -0.1852 0.5178 0.3488 0.027 Uiso 1 1 calc R . .
H23B H -0.1160 0.4341 0.3559 0.027 Uiso 1 1 calc R . .
C24 C 0.00676(13) 0.54744(13) 0.22024(9) 0.0192(3) Uani 1 1 d . . .
C25 C 0.13073(13) 0.62872(12) 0.19717(9) 0.0196(3) Uani 1 1 d . . .
C26 C 0.14230(13) 0.60664(13) 0.10029(9) 0.0199(3) Uani 1 1 d . . .
C27 C 0.26916(13) 0.68308(13) 0.08775(9) 0.0202(3) Uani 1 1 d . . .
H27 H 0.2831 0.6731 0.0246 0.024 Uiso 1 1 calc R . .
C28 C 0.37733(13) 0.77300(13) 0.16000(10) 0.0212(3) Uani 1 1 d . . .
C29 C 0.35651(14) 0.79069(13) 0.25300(10) 0.0239(3) Uani 1 1 d . . .
H29 H 0.4262 0.8521 0.3038 0.029 Uiso 1 1 calc R . .
C30 C 0.23421(14) 0.71874(13) 0.27148(10) 0.0232(3) Uani 1 1 d . . .
H30 H 0.2208 0.7308 0.3350 0.028 Uiso 1 1 calc R . .
C31 C 0.51217(14) 0.84572(13) 0.13540(10) 0.0240(3) Uani 1 1 d . . .
C32 C 0.56126(14) 0.75463(15) 0.07748(11) 0.0293(3) Uani 1 1 d . . .
H32A H 0.6453 0.8005 0.0592 0.044 Uiso 1 1 calc R . .
H32B H 0.4955 0.6947 0.0206 0.044 Uiso 1 1 calc R . .
H32C H 0.5742 0.7106 0.1157 0.044 Uiso 1 1 calc R . .
C33 C 0.61782(15) 0.93765(15) 0.22370(11) 0.0316(4) Uani 1 1 d . . .
H33A H 0.7017 0.9817 0.2045 0.047 Uiso 1 1 calc R . .
H33B H 0.6297 0.8923 0.2612 0.047 Uiso 1 1 calc R . .
H33C H 0.5894 0.9975 0.2618 0.047 Uiso 1 1 calc R . .
C34 C 0.49825(15) 0.91953(14) 0.07734(11) 0.0300(3) Uani 1 1 d . . .
H34A H 0.4692 0.9791 0.1150 0.045 Uiso 1 1 calc R . .
H34B H 0.4328 0.8624 0.0197 0.045 Uiso 1 1 calc R . .
H34C H 0.5839 0.9641 0.0603 0.045 Uiso 1 1 calc R . .
C35 C 0.11647(16) 0.30585(16) -0.06881(11) 0.0334(4) Uani 1 1 d . B .
H35A H 0.2012 0.3144 -0.0422 0.040 Uiso 1 1 calc R . .
H35B H 0.1342 0.3823 -0.0808 0.040 Uiso 1 1 calc R . .
C36 C 0.0543(2) 0.19495(19) -0.15873(13) 0.0516(5) Uani 1 1 d . . .
H36A H 0.1037 0.1460 -0.1689 0.062 Uiso 1 1 calc R A 1
H36B H 0.0545 0.2213 -0.2133 0.062 Uiso 1 1 calc R A 1
C37 C -0.0850(2) 0.1190(2) -0.14828(17) 0.0376(8) Uani 0.720(6) 1 d P B 1
H37A H -0.1138 0.0291 -0.1792 0.045 Uiso 0.720(6) 1 calc PR B 1
H37B H -0.1476 0.1405 -0.1746 0.045 Uiso 0.720(6) 1 calc PR B 1
C37A C -0.0152(9) 0.0939(6) -0.1121(5) 0.050(3) Uani 0.280(6) 1 d P B 2
H37C H -0.0847 0.0153 -0.1584 0.061 Uiso 0.280(6) 1 calc PR B 2
H37D H 0.0495 0.0770 -0.0831 0.061 Uiso 0.280(6) 1 calc PR B 2
C38 C -0.0721(2) 0.15801(15) -0.03992(13) 0.0439(5) Uani 1 1 d . . .
H38A H -0.1580 0.1471 -0.0200 0.053 Uiso 1 1 calc R B 1
H38B H -0.0416 0.1082 -0.0173 0.053 Uiso 1 1 calc R B 1

loop_
_atom_site_aniso_label
_atom_site_aniso_U_11
_atom_site_aniso_U_22
_atom_site_aniso_U_33
_atom_site_aniso_U_23
_atom_site_aniso_U_13
_atom_site_aniso_U_12
O1 0.0222(5) 0.0352(6) 0.0221(5) 0.0188(4) -0.0013(4) 0.0065(4)
O2 0.0332(6) 0.0314(6) 0.0243(5) 0.0129(4) 0.0054(4) 0.0169(5)
O3 0.0217(5) 0.0331(6) 0.0139(5) 0.0057(4) 0.0033(4) 0.0060(4)
O4 0.0408(6) 0.0314(6) 0.0213(5) 0.0104(4) 0.0077(4) 0.0203(5)
N1 0.0182(6) 0.0250(6) 0.0161(6) 0.0091(5) 0.0009(4) 0.0083(5)
N2 0.0192(6) 0.0215(6) 0.0168(6) 0.0083(5) 0.0029(4) 0.0075(5)
Li1 0.0261(12) 0.0244(12) 0.0186(11) 0.0090(10) 0.0023(9) 0.0110(10)
Li2 0.0246(12) 0.0255(12) 0.0175(11) 0.0085(9) 0.0025(9) 0.0111(10)
C1 0.0365(9) 0.0315(8) 0.0239(8) 0.0079(7) -0.0045(6) 0.0103(7)
C2 0.0240(8) 0.0518(10) 0.0310(8) 0.0269(8) 0.0061(6) 0.0180(7)
C3 0.0198(7) 0.0294(8) 0.0171(7) 0.0117(6) -0.0010(5) 0.0091(6)
C4 0.0215(7) 0.0326(8) 0.0195(7) 0.0131(6) -0.0014(6) 0.0073(6)
C5 0.0214(7) 0.0258(7) 0.0155(6) 0.0109(5) 0.0044(5) 0.0130(6)
C6 0.0191(7) 0.0211(7) 0.0189(7) 0.0083(5) 0.0032(5) 0.0100(6)
C7 0.0213(7) 0.0213(7) 0.0171(6) 0.0083(5) 0.0041(5) 0.0108(6)
C8 0.0218(7) 0.0241(7) 0.0146(6) 0.0090(5) 0.0039(5) 0.0113(6)
C9 0.0204(7) 0.0203(7) 0.0171(7) 0.0058(5) 0.0033(5) 0.0101(6)
C10 0.0199(7) 0.0208(7) 0.0220(7) 0.0107(6) 0.0045(5) 0.0061(6)
C11 0.0246(7) 0.0254(7) 0.0176(7) 0.0119(6) 0.0041(5) 0.0106(6)
C12 0.0199(7) 0.0242(7) 0.0185(7) 0.0075(6) 0.0028(5) 0.0080(6)
C13 0.0211(7) 0.0312(8) 0.0235(7) 0.0110(6) 0.0016(6) 0.0110(6)
C14 0.0229(7) 0.0271(8) 0.0209(7) 0.0054(6) 0.0005(6) 0.0071(6)
C15 0.0203(7) 0.0280(8) 0.0249(7) 0.0095(6) 0.0015(6) 0.0061(6)
C16 0.0302(9) 0.0446(10) 0.0518(11) 0.0182(8) -0.0023(8) 0.0198(8)
C17 0.0642(14) 0.0716(14) 0.0496(12) 0.0400(11) 0.0040(10) 0.0324(12)
C18 0.0527(11) 0.0329(9) 0.0522(11) 0.0214(8) 0.0249(9) 0.0197(9)
C19 0.0388(10) 0.0294(9) 0.0383(9) 0.0040(7) -0.0049(7) 0.0160(8)
C20 0.0332(8) 0.0260(8) 0.0241(8) 0.0102(6) 0.0065(6) 0.0072(7)
C21 0.0261(8) 0.0474(10) 0.0198(7) 0.0092(7) 0.0044(6) 0.0177(7)
C22 0.0205(7) 0.0269(7) 0.0162(7) 0.0097(6) 0.0059(5) 0.0090(6)
C23 0.0215(7) 0.0267(7) 0.0176(7) 0.0095(6) 0.0045(5) 0.0085(6)
C24 0.0223(7) 0.0252(7) 0.0138(6) 0.0077(5) 0.0025(5) 0.0138(6)
C25 0.0195(7) 0.0219(7) 0.0181(7) 0.0074(5) 0.0019(5) 0.0100(6)
C26 0.0212(7) 0.0232(7) 0.0165(7) 0.0075(5) 0.0011(5) 0.0111(6)
C27 0.0219(7) 0.0259(7) 0.0145(6) 0.0095(5) 0.0025(5) 0.0108(6)
C28 0.0204(7) 0.0224(7) 0.0214(7) 0.0099(6) 0.0009(5) 0.0090(6)
C29 0.0219(7) 0.0258(7) 0.0177(7) 0.0058(6) -0.0023(5) 0.0069(6)
C30 0.0243(7) 0.0279(7) 0.0142(7) 0.0066(6) 0.0015(5) 0.0099(6)
C31 0.0191(7) 0.0282(8) 0.0209(7) 0.0121(6) 0.0001(6) 0.0054(6)
C32 0.0213(8) 0.0382(9) 0.0295(8) 0.0171(7) 0.0062(6) 0.0110(7)
C33 0.0198(8) 0.0364(9) 0.0282(8) 0.0143(7) -0.0019(6) 0.0022(7)
C34 0.0261(8) 0.0299(8) 0.0311(8) 0.0173(7) 0.0012(6) 0.0059(6)
C35 0.0307(9) 0.0399(9) 0.0313(8) 0.0104(7) 0.0088(7) 0.0193(7)
C36 0.0485(11) 0.0543(12) 0.0326(10) 0.0021(9) 0.0143(8) 0.0164(10)
C37 0.0417(15) 0.0299(13) 0.0321(13) 0.0027(10) 0.0012(10) 0.0148(11)
C37A 0.072(6) 0.030(3) 0.042(4) 0.010(3) 0.024(4) 0.019(3)
C38 0.0613(12) 0.0291(9) 0.0435(10) 0.0168(8) 0.0217(9) 0.0198(9)

loop_
_atom_type_symbol
_atom_type_description
_atom_type_scat_dispersion_real
_atom_type_scat_dispersion_imag
_atom_type_scat_source
C C 0.0033 0.0016 'International Tables Vol C Tables 4.2.6.8 and 6.1.1.4'
H H 0.0000 0.0000 'International Tables Vol C Tables 4.2.6.8 and 6.1.1.4'
Li Li -0.0003 0.0001 'International Tables Vol C Tables 4.2.6.8 and 6.1.1.4'
O O 0.0106 0.0060 'International Tables Vol C Tables 4.2.6.8 and 6.1.1.4'
N N 0.0061 0.0033 'International Tables Vol C Tables 4.2.6.8 and 6.1.1.4'

loop_
_geom_angle_atom_site_label_1
_geom_angle_atom_site_label_2
_geom_angle_atom_site_label_3
_geom_angle
_geom_angle_site_symmetry_1
_geom_angle_site_symmetry_3
C5 O1 C4 106.51(10) . .
C19 O2 C16 108.14(12) . .
C19 O2 Li1 119.47(12) . .
C16 O2 Li1 111.13(12) . .
C24 O3 C23 106.48(10) . .
C38 O4 C35 107.87(12) . .
C38 O4 Li2 121.42(13) . .
C35 O4 Li2 110.19(11) . .
C5 N1 C3 108.08(11) . .
C5 N1 Li1 106.40(11) . .
C3 N1 Li1 144.64(11) . .
C24 N2 C22 108.11(11) . .
C24 N2 Li2 106.57(11) . .
C22 N2 Li2 143.81(11) . .
O2 Li1 N1 112.63(11) . .
O2 Li1 C7 112.52(12) . .
N1 Li1 C7 86.10(10) . .
O2 Li1 C7 105.03(11) . 2_666
N1 Li1 C7 125.94(12) . 2_666
C7 Li1 C7 113.78(10) . 2_666
O2 Li1 Li1 125.97(16) . 2_666
N1 Li1 Li1 118.54(15) . 2_666
C7 Li1 Li1 57.33(10) . 2_666
C7 Li1 Li1 56.46(10) 2_666 2_666
O2 Li1 C5 116.23(11) . .
N1 Li1 C5 26.80(5) . .
C7 Li1 C5 59.67(7) . .
C7 Li1 C5 137.53(11) 2_666 .
Li1 Li1 C5 102.62(13) 2_666 .
O2 Li1 C8 104.08(10) . 2_666
N1 Li1 C8 101.38(10) . 2_666
C7 Li1 C8 136.34(11) . 2_666
C7 Li1 C8 30.39(5) 2_666 2_666
Li1 Li1 C8 82.27(12) 2_666 2_666
C5 Li1 C8 122.76(9) . 2_666
O4 Li2 N2 114.43(11) . .
O4 Li2 C26 111.89(12) . .
N2 Li2 C26 86.05(10) . .
O4 Li2 C26 104.53(11) . 2_565
N2 Li2 C26 124.55(12) . 2_565
C26 Li2 C26 114.66(10) . 2_565
O4 Li2 Li2 125.27(16) . 2_565
N2 Li2 Li2 117.52(15) . 2_565
C26 Li2 Li2 57.41(10) . 2_565
C26 Li2 Li2 57.25(10) 2_565 2_565
O4 Li2 C24 116.43(10) . .
N2 Li2 C24 27.01(5) . .
C26 Li2 C24 59.66(7) . .
C26 Li2 C24 137.77(11) 2_565 .
Li2 Li2 C24 102.65(13) 2_565 .
O4 Li2 C27 103.73(10) . 2_565
N2 Li2 C27 100.52(10) . 2_565
C26 Li2 C27 137.15(11) . 2_565
C26 Li2 C27 30.10(5) 2_565 2_565
Li2 Li2 C27 82.90(12) 2_565 2_565
C24 Li2 C27 123.01(9) . 2_565
N1 C3 C2 110.35(11) . .
N1 C3 C1 109.31(11) . .
C2 C3 C1 110.53(13) . .
N1 C3 C4 103.05(11) . .
C2 C3 C4 111.39(12) . .
C1 C3 C4 111.96(12) . .
O1 C4 C3 105.06(10) . .
N1 C5 O1 117.30(12) . .
N1 C5 C6 126.14(12) . .
O1 C5 C6 116.49(11) . .
N1 C5 Li1 46.80(8) . .
O1 C5 Li1 162.98(11) . .
C6 C5 Li1 79.44(9) . .
C11 C6 C7 123.34(12) . .
C11 C6 C5 118.16(12) . .
C7 C6 C5 118.36(12) . .
C8 C7 C6 112.75(12) . .
C8 C7 Li1 141.45(12) . .
C6 C7 Li1 101.07(11) . .
C8 C7 Li1 96.30(10) . 2_666
C6 C7 Li1 139.74(11) . 2_666
Li1 C7 Li1 66.22(10) . 2_666
C7 C8 C9 126.28(12) . .
C7 C8 Li1 53.31(8) . 2_666
C9 C8 Li1 157.55(11) . 2_666
C10 C9 C8 117.12(12) . .
C10 C9 C12 122.34(12) . .
C8 C9 C12 120.53(12) . .
C11 C10 C9 120.22(12) . .
C10 C11 C6 120.24(12) . .
C15 C12 C9 112.72(11) . .
C15 C12 C13 107.60(11) . .
C9 C12 C13 109.69(11) . .
C15 C12 C14 108.69(11) . .
C9 C12 C14 108.53(11) . .
C13 C12 C14 109.58(11) . .
O2 C16 C17 107.46(14) . .
C16 C17 C18 104.59(15) . .
C19 C18 C17 102.15(14) . .
O2 C19 C18 105.43(13) . .
N2 C22 C20 109.54(11) . .
N2 C22 C21 110.15(11) . .
C20 C22 C21 110.41(13) . .
N2 C22 C23 103.07(10) . .
C20 C22 C23 112.14(11) . .
C21 C22 C23 111.29(12) . .
O3 C23 C22 105.05(10) . .
N2 C24 O3 117.28(12) . .
N2 C24 C25 126.16(12) . .
O3 C24 C25 116.52(11) . .
N2 C24 Li2 46.42(8) . .
O3 C24 Li2 161.80(11) . .
C25 C24 Li2 80.05(9) . .
C30 C25 C26 123.18(13) . .
C30 C25 C24 118.29(12) . .
C26 C25 C24 118.41(12) . .
C27 C26 C25 112.82(12) . .
C27 C26 Li2 142.12(12) . .
C25 C26 Li2 100.39(11) . .
C27 C26 Li2 97.34(10) . 2_565
C25 C26 Li2 139.28(11) . 2_565
Li2 C26 Li2 65.34(10) . 2_565
C26 C27 C28 126.18(12) . .
C26 C27 Li2 52.57(8) . 2_565
C28 C27 Li2 157.87(11) . 2_565
C29 C28 C27 117.24(13) . .
C29 C28 C31 122.42(12) . .
C27 C28 C31 120.33(12) . .
C30 C29 C28 120.17(13) . .
C29 C30 C25 120.38(12) . .
C28 C31 C33 112.49(12) . .
C28 C31 C32 109.37(11) . .
C33 C31 C32 107.70(12) . .
C28 C31 C34 109.59(12) . .
C33 C31 C34 108.06(12) . .
C32 C31 C34 109.58(12) . .
O4 C35 C36 106.98(13) . .
C35 C36 C37 106.62(15) . .
C35 C36 C37A 97.3(3) . .
C37 C36 C37A 44.4(3) . .
C36 C37 C38 101.37(17) . .
C38 C37A C36 100.3(4) . .
O4 C38 C37A 106.0(3) . .
O4 C38 C37 104.89(14) . .
C37A C38 C37 45.5(4) . .

loop_
_geom_bond_atom_site_label_1
_geom_bond_atom_site_label_2
_geom_bond_distance
_geom_bond_site_symmetry_2
O1 C5 1.3643(16) .
O1 C4 1.4437(17) .
O2 C19 1.4298(19) .
O2 C16 1.4453(19) .
O2 Li1 1.986(3) .
O3 C24 1.3623(16) .
O3 C23 1.4485(17) .
O4 C38 1.433(2) .
O4 C35 1.4470(19) .
O4 Li2 1.985(3) .
N1 C5 1.2771(18) .
N1 C3 1.4865(17) .
N1 Li1 2.065(3) .
N2 C24 1.2824(18) .
N2 C22 1.4859(17) .
N2 Li2 2.046(3) .
Li1 C7 2.205(3) .
Li1 C7 2.227(3) 2_666
Li1 Li1 2.421(4) 2_666
Li1 C5 2.717(3) .
Li1 C8 2.761(3) 2_666
Li2 C26 2.225(3) .
Li2 C26 2.229(3) 2_565
Li2 Li2 2.404(4) 2_565
Li2 C24 2.707(3) .
Li2 C27 2.784(3) 2_565
C1 C3 1.527(2) .
C2 C3 1.523(2) .
C3 C4 1.5447(19) .
C5 C6 1.4753(19) .
C6 C11 1.3975(19) .
C6 C7 1.4225(19) .
C7 C8 1.4052(19) .
C7 Li1 2.227(3) 2_666
C8 C9 1.4070(19) .
C8 Li1 2.761(3) 2_666
C9 C10 1.3974(19) .
C9 C12 1.5335(19) .
C10 C11 1.386(2) .
C12 C15 1.5323(19) .
C12 C13 1.538(2) .
C12 C14 1.5426(19) .
C16 C17 1.486(3) .
C17 C18 1.510(3) .
C18 C19 1.502(2) .
C20 C22 1.522(2) .
C21 C22 1.526(2) .
C22 C23 1.5459(19) .
C24 C25 1.4729(19) .
C25 C30 1.3982(19) .
C25 C26 1.4236(19) .
C26 C27 1.4076(19) .
C26 Li2 2.229(3) 2_565
C27 C28 1.4081(19) .
C27 Li2 2.784(3) 2_565
C28 C29 1.395(2) .
C28 C31 1.5358(19) .
C29 C30 1.389(2) .
C31 C33 1.5366(19) .
C31 C32 1.537(2) .
C31 C34 1.538(2) .
C35 C36 1.499(2) .
C36 C37 1.502(3) .
C36 C37A 1.587(7) .
C37 C38 1.542(3) .
C37A C38 1.479(7) .
